data_4061231
loop_
_publ_author_name
'Darensbourg, Donald J.'
'Ganguly, Poulomi'
'Billodeaux, Damon R.'

_publ_section_title
;
 Structural Characterization of Several (CO)3(dppp)MnX Derivatives,
 dppp = 1,3-Bis(diphenylphosphino)propane and X = H, OTs, OC2H5, Cl,
 Br, or N3. An Assessment of Their Efficacy for Catalyzing the Coupling
 of Carbon Dioxide and Epoxides
;
_journal_coden_ASTM ORGND7
_journal_issue 25
_journal_name_full Organometallics
_journal_page_first 6025
_journal_page_last 6030
_journal_paper_doi 10.1021/om049352v
_journal_volume 23
_journal_year 2004
_chemical_formula_sum 'C37 H33 Mn O6 P2 S'
_chemical_formula_weight 722.57
_space_group_IT_number 14
_symmetry_cell_setting monoclinic
_symmetry_space_group_name_Hall '-P 2yn'
_symmetry_space_group_name_H-M 'P 1 21/n 1'
_cell_angle_alpha 90.00
_cell_angle_beta 90.534(5)
_cell_angle_gamma 90.00
_cell_formula_units_Z 4
_cell_length_a 10.539(3)
_cell_length_b 14.793(4)
_cell_length_c 21.716(6)
_cell_measurement_temperature 110(2)
_cell_volume 3385.7(17)
_diffrn_ambient_temperature 273(2)
_exptl_crystal_density_diffrn 1.418
_cod_depositor_comments
;
The following automatic conversions were performed:
'_symmetry_cell_setting' value 'Monoclinic' changed to 'monoclinic'
according to '/home/saulius/struct/CIF-dictionaries/cif_core.dic'
dictionary named 'cif_core.dic' version 2.4.1 from 2010-06-29.

Automatic conversion script
Id: cif_fix_enum 1527 2010-12-29 10:47:43Z saulius 
;
_cod_original_sg_symbol_H-M 'P 21/n'
_cod_database_code 4061231

loop_
_symmetry_equiv_pos_as_xyz
'x, y, z'
'-x+1/2, y+1/2, -z+1/2'
'-x, -y, -z'
'x-1/2, -y-1/2, z-1/2'

loop_
_atom_site_label
_atom_site_type_symbol
_atom_site_fract_x
_atom_site_fract_y
_atom_site_fract_z
_atom_site_U_iso_or_equiv
_atom_site_adp_type
_atom_site_occupancy
_atom_site_symmetry_multiplicity
_atom_site_calc_flag
_atom_site_refinement_flags
_atom_site_disorder_assembly
_atom_site_disorder_group
Mn1 Mn 0.56700(4) 0.79101(3) 0.804135(19) 0.01539(16) Uani 1 1 d . . .
P2 P 0.74285(7) 0.72857(5) 0.85587(3) 0.0168(2) Uani 1 1 d . . .
S1 S 0.68481(7) 0.77664(5) 0.67119(3) 0.0183(2) Uani 1 1 d . . .
P1 P 0.45861(7) 0.65245(5) 0.81747(3) 0.0160(2) Uani 1 1 d . . .
O1 O 0.64530(19) 0.72654(13) 0.72764(9) 0.0184(5) Uani 1 1 d . . .
O3 O 0.8046(2) 0.82071(14) 0.67972(10) 0.0274(5) Uani 1 1 d . . .
O4 O 0.3517(2) 0.86519(14) 0.73082(10) 0.0248(5) Uani 1 1 d . . .
O5 O 0.4671(2) 0.88757(14) 0.91108(10) 0.0283(5) Uani 1 1 d . . .
C16 C 0.2980(3) 0.7019(2) 0.91172(14) 0.0235(7) Uani 1 1 d . . .
H16 H 0.2857 0.7538 0.8882 0.028 Uiso 1 1 calc R . .
O2 O 0.5841(2) 0.83290(14) 0.64759(9) 0.0266(5) Uani 1 1 d . . .
C10 C 0.7463(3) 0.71268(19) 0.93950(14) 0.0212(7) Uani 1 1 d . . .
C24 C 0.1238(3) 0.5718(2) 0.73581(17) 0.0300(8) Uani 1 1 d . . .
H24 H 0.0472 0.5460 0.7475 0.036 Uiso 1 1 calc R . .
C5 C 0.9698(3) 0.7675(2) 0.79539(14) 0.0234(7) Uani 1 1 d . . .
H5 H 0.9541 0.7153 0.7727 0.028 Uiso 1 1 calc R . .
C15 C 0.3795(3) 0.6350(2) 0.89087(13) 0.0192(7) Uani 1 1 d . . .
C8 C 1.0749(3) 0.8195(2) 0.78238(16) 0.0284(7) Uani 1 1 d . . .
H8 H 1.1297 0.8018 0.7513 0.034 Uiso 1 1 calc R . .
C32 C 0.8442(3) 0.5841(2) 0.56692(15) 0.0315(8) Uani 1 1 d . . .
H32 H 0.9246 0.5593 0.5621 0.038 Uiso 1 1 calc R . .
C26 C 0.5051(3) 0.84536(19) 0.87017(14) 0.0200(7) Uani 1 1 d . . .
C4 C 0.8875(3) 0.79207(19) 0.84164(14) 0.0199(7) Uani 1 1 d . . .
C17 C 0.2353(3) 0.6925(2) 0.96675(16) 0.0310(8) Uani 1 1 d . . .
H17 H 0.1811 0.7379 0.9801 0.037 Uiso 1 1 calc R . .
C11 C 0.6384(3) 0.71747(19) 0.97520(14) 0.0228(7) Uani 1 1 d . . .
H11 H 0.5613 0.7331 0.9569 0.027 Uiso 1 1 calc R . .
C28 C 0.7073(3) 0.68889(19) 0.61705(13) 0.0194(7) Uani 1 1 d . . .
C19 C 0.3311(3) 0.5479(2) 0.98131(14) 0.0286(8) Uani 1 1 d . . .
H19 H 0.3416 0.4956 1.0046 0.034 Uiso 1 1 calc R . .
C21 C 0.3493(3) 0.6499(2) 0.70065(14) 0.0245(7) Uani 1 1 d . . .
H21 H 0.4251 0.6765 0.6886 0.029 Uiso 1 1 calc R . .
C30 C 0.6265(3) 0.5902(2) 0.53898(14) 0.0257(7) Uani 1 1 d . . .
H30 H 0.5588 0.5700 0.5149 0.031 Uiso 1 1 calc R . .
C12 C 0.6435(4) 0.6992(2) 1.03789(15) 0.0317(8) Uani 1 1 d . . .
H12 H 0.5704 0.7031 1.0614 0.038 Uiso 1 1 calc R . .
C27 C 0.4345(3) 0.83499(19) 0.75779(14) 0.0197(7) Uani 1 1 d . . .
C29 C 0.6071(3) 0.6583(2) 0.58173(14) 0.0236(7) Uani 1 1 d . . .
H29 H 0.5268 0.6832 0.5865 0.028 Uiso 1 1 calc R . .
C20 C 0.3302(3) 0.62970(18) 0.76245(14) 0.0189(6) Uani 1 1 d . . .
C1 C 0.5579(3) 0.55272(19) 0.80520(13) 0.0188(6) Uani 1 1 d . . .
H1A H 0.5065 0.4994 0.8124 0.023 Uiso 1 1 calc R . .
H1B H 0.5826 0.5517 0.7623 0.023 Uiso 1 1 calc R . .
C31 C 0.7454(3) 0.5520(2) 0.53167(14) 0.0247(7) Uani 1 1 d . . .
C18 C 0.3943(3) 0.5568(2) 0.92605(14) 0.0225(7) Uani 1 1 d . . .
H18 H 0.4467 0.5106 0.9124 0.027 Uiso 1 1 calc R . .
C7 C 1.0172(3) 0.9229(2) 0.86090(16) 0.0310(8) Uani 1 1 d . . .
H7 H 1.0326 0.9757 0.8830 0.037 Uiso 1 1 calc R . .
C6 C 0.9122(3) 0.8709(2) 0.87438(15) 0.0285(8) Uani 1 1 d . . .
H6 H 0.8578 0.8888 0.9055 0.034 Uiso 1 1 calc R . .
C25 C 0.2162(3) 0.5903(2) 0.77982(15) 0.0246(7) Uani 1 1 d . . .
H25 H 0.2019 0.5765 0.8209 0.030 Uiso 1 1 calc R . .
C23 C 0.1448(3) 0.5914(2) 0.67500(16) 0.0315(8) Uani 1 1 d . . .
H23 H 0.0829 0.5779 0.6456 0.038 Uiso 1 1 calc R . .
C9 C 1.0992(3) 0.8974(2) 0.81518(14) 0.0247(7) Uani 1 1 d . . .
H9 H 1.1703 0.9324 0.8065 0.030 Uiso 1 1 calc R . .
C22 C 0.2571(3) 0.6309(2) 0.65725(15) 0.0293(8) Uani 1 1 d . . .
H22 H 0.2705 0.6447 0.6160 0.035 Uiso 1 1 calc R . .
C33 C 0.8267(3) 0.6525(2) 0.60953(15) 0.0278(7) Uani 1 1 d . . .
H33 H 0.8948 0.6738 0.6329 0.033 Uiso 1 1 calc R . .
C3 C 0.7801(3) 0.61468(19) 0.82889(14) 0.0200(7) Uani 1 1 d . . .
H3A H 0.7906 0.6161 0.7846 0.024 Uiso 1 1 calc R . .
H3B H 0.8601 0.5957 0.8471 0.024 Uiso 1 1 calc R . .
C14 C 0.7571(4) 0.6754(2) 1.06523(15) 0.0363(9) Uani 1 1 d . . .
H14 H 0.7606 0.6630 1.1072 0.044 Uiso 1 1 calc R . .
C13 C 0.8606(3) 0.6885(2) 0.96810(15) 0.0289(8) Uani 1 1 d . . .
H13 H 0.9342 0.6850 0.9449 0.035 Uiso 1 1 calc R . .
C2 C 0.6779(3) 0.54512(19) 0.84471(14) 0.0193(6) Uani 1 1 d . . .
H2A H 0.7131 0.4850 0.8398 0.023 Uiso 1 1 calc R . .
H2B H 0.6552 0.5523 0.8876 0.023 Uiso 1 1 calc R . .
O6 O 0.6982(2) 0.96650(14) 0.78607(10) 0.0270(5) Uani 1 1 d . . .
C36 C 0.6532(3) 0.8969(2) 0.79111(13) 0.0198(7) Uani 1 1 d . . .
C35 C 0.2528(3) 0.6157(2) 1.00233(15) 0.0322(8) Uani 1 1 d . . .
H35 H 0.2122 0.6099 1.0400 0.039 Uiso 1 1 calc R . .
C37 C 0.7657(3) 0.4779(2) 0.48480(16) 0.0333(8) Uani 1 1 d . . .
H37A H 0.7776 0.5043 0.4449 0.050 Uiso 1 1 calc R . .
H37B H 0.6928 0.4390 0.4837 0.050 Uiso 1 1 calc R . .
H37C H 0.8395 0.4434 0.4961 0.050 Uiso 1 1 calc R . .
C34 C 0.8656(4) 0.6698(2) 1.03042(16) 0.0363(9) Uani 1 1 d . . .
H34 H 0.9422 0.6535 1.0489 0.044 Uiso 1 1 calc R . .

loop_
_atom_site_aniso_label
_atom_site_aniso_U_11
_atom_site_aniso_U_22
_atom_site_aniso_U_33
_atom_site_aniso_U_23
_atom_site_aniso_U_13
_atom_site_aniso_U_12
Mn1 0.0182(3) 0.0135(3) 0.0145(3) -0.00084(17) 0.00001(19) -0.00078(17)
P2 0.0187(4) 0.0157(4) 0.0160(4) -0.0021(3) -0.0015(3) -0.0005(3)
S1 0.0237(4) 0.0162(4) 0.0150(4) 0.0005(3) 0.0007(3) 0.0013(3)
P1 0.0190(4) 0.0152(4) 0.0139(4) -0.0002(3) -0.0009(3) -0.0016(3)
O1 0.0253(11) 0.0161(10) 0.0137(10) -0.0004(8) 0.0008(9) 0.0003(8)
O3 0.0288(12) 0.0240(12) 0.0294(12) -0.0023(9) 0.0036(10) -0.0067(9)
O4 0.0197(12) 0.0244(12) 0.0300(12) 0.0012(10) -0.0034(10) 0.0034(9)
O5 0.0360(13) 0.0244(12) 0.0245(12) -0.0057(10) 0.0068(10) 0.0016(10)
C16 0.0256(17) 0.0221(16) 0.0228(17) -0.0003(13) 0.0020(14) -0.0041(13)
O2 0.0358(13) 0.0252(12) 0.0189(11) 0.0019(9) 0.0003(10) 0.0106(10)
C10 0.0282(18) 0.0167(15) 0.0184(16) -0.0025(12) -0.0055(14) -0.0026(12)
C24 0.0196(17) 0.0196(17) 0.051(2) -0.0115(15) -0.0064(16) 0.0007(13)
C5 0.0210(16) 0.0208(16) 0.0284(18) -0.0070(13) 0.0014(14) -0.0008(13)
C15 0.0200(16) 0.0206(16) 0.0171(15) -0.0024(12) -0.0017(12) -0.0062(12)
C8 0.0221(17) 0.0298(18) 0.0334(19) -0.0041(15) 0.0066(14) 0.0016(14)
C32 0.0282(18) 0.038(2) 0.0288(19) -0.0051(15) -0.0004(15) 0.0109(15)
C26 0.0222(16) 0.0172(15) 0.0207(17) 0.0022(13) -0.0020(13) -0.0021(13)
C4 0.0196(16) 0.0195(16) 0.0206(16) 0.0005(12) -0.0059(13) 0.0013(12)
C17 0.0317(19) 0.0307(19) 0.0309(19) -0.0088(15) 0.0091(15) -0.0027(15)
C11 0.0320(18) 0.0171(16) 0.0193(16) -0.0032(12) -0.0022(14) -0.0032(13)
C28 0.0274(17) 0.0161(15) 0.0147(15) 0.0025(12) 0.0014(13) 0.0009(13)
C19 0.0359(19) 0.0302(18) 0.0198(17) 0.0051(14) 0.0014(14) -0.0062(15)
C21 0.0308(18) 0.0201(16) 0.0225(17) -0.0023(13) -0.0048(14) -0.0020(13)
C30 0.0276(17) 0.0273(17) 0.0221(17) -0.0015(14) -0.0004(13) -0.0078(14)
C12 0.047(2) 0.0261(18) 0.0217(18) -0.0031(14) 0.0017(16) -0.0027(15)
C27 0.0272(18) 0.0122(15) 0.0197(16) -0.0027(12) 0.0054(14) -0.0047(13)
C29 0.0227(17) 0.0258(17) 0.0224(17) -0.0003(13) 0.0031(13) -0.0017(13)
C20 0.0226(16) 0.0123(14) 0.0217(16) -0.0019(12) -0.0046(13) 0.0007(12)
C1 0.0241(16) 0.0157(15) 0.0164(15) -0.0022(12) -0.0002(13) -0.0031(12)
C31 0.0335(18) 0.0228(16) 0.0178(16) 0.0012(13) 0.0033(14) -0.0036(14)
C18 0.0243(16) 0.0222(16) 0.0209(16) 0.0006(13) 0.0002(13) -0.0024(13)
C7 0.0355(19) 0.0228(17) 0.035(2) -0.0070(14) 0.0003(16) -0.0082(15)
C6 0.0309(18) 0.0268(18) 0.0278(18) -0.0090(14) 0.0061(15) -0.0056(14)
C25 0.0245(17) 0.0200(16) 0.0294(18) -0.0048(13) 0.0011(14) 0.0001(13)
C23 0.0326(19) 0.0239(17) 0.038(2) -0.0122(15) -0.0200(16) 0.0105(15)
C9 0.0196(16) 0.0230(17) 0.0316(18) 0.0031(14) -0.0017(14) -0.0045(13)
C22 0.043(2) 0.0203(17) 0.0240(18) -0.0027(14) -0.0118(15) 0.0029(15)
C33 0.0271(18) 0.0330(19) 0.0233(17) -0.0054(14) -0.0046(14) 0.0046(14)
C3 0.0197(16) 0.0188(16) 0.0215(16) -0.0024(12) -0.0024(13) 0.0023(12)
C14 0.062(3) 0.0291(19) 0.0175(18) -0.0011(14) -0.0085(17) -0.0040(18)
C13 0.0305(18) 0.0295(18) 0.0265(18) -0.0001(14) -0.0067(14) -0.0038(15)
C2 0.0240(16) 0.0149(15) 0.0192(16) -0.0009(12) -0.0017(13) 0.0021(12)
O6 0.0333(12) 0.0183(12) 0.0293(13) 0.0008(9) 0.0020(10) -0.0060(10)
C36 0.0214(16) 0.0231(18) 0.0149(15) -0.0025(12) -0.0004(12) 0.0028(14)
C35 0.037(2) 0.040(2) 0.0194(17) -0.0019(15) 0.0096(15) -0.0094(16)
C37 0.042(2) 0.0293(19) 0.0289(19) -0.0066(15) 0.0068(16) -0.0022(16)
C34 0.046(2) 0.0318(19) 0.031(2) 0.0014(15) -0.0190(17) -0.0035(16)

loop_
_geom_bond_atom_site_label_1
_geom_bond_atom_site_label_2
_geom_bond_distance
_geom_bond_site_symmetry_2
_geom_bond_publ_flag
Mn1 C26 1.774(3) . ?
Mn1 C27 1.833(3) . ?
Mn1 C36 1.834(3) . ?
Mn1 O1 2.092(2) . ?
Mn1 P2 2.3477(10) . ?
Mn1 P1 2.3658(10) . ?
P2 C4 1.820(3) . ?
P2 C3 1.828(3) . ?
P2 C10 1.831(3) . ?
S1 O3 1.431(2) . ?
S1 O2 1.439(2) . ?
S1 O1 1.495(2) . ?
S1 C28 1.769(3) . ?
P1 C15 1.824(3) . ?
P1 C20 1.828(3) . ?
P1 C1 1.830(3) . ?
O4 C27 1.138(4) . ?
O5 C26 1.160(4) . ?
C16 C17 1.378(5) . ?
C16 C15 1.390(4) . ?
C10 C11 1.384(5) . ?
C10 C13 1.396(5) . ?
C24 C23 1.372(5) . ?
C24 C25 1.385(4) . ?
C5 C8 1.380(5) . ?
C5 C4 1.382(4) . ?
C15 C18 1.394(4) . ?
C8 C9 1.378(5) . ?
C32 C31 1.372(5) . ?
C32 C33 1.385(5) . ?
C4 C6 1.389(4) . ?
C17 C35 1.386(5) . ?
C11 C12 1.388(5) . ?
C28 C29 1.376(4) . ?
C28 C33 1.380(4) . ?
C19 C35 1.379(5) . ?
C19 C18 1.384(4) . ?
C21 C22 1.377(4) . ?
C21 C20 1.391(4) . ?
C30 C31 1.385(5) . ?
C30 C29 1.386(4) . ?
C12 C14 1.377(5) . ?
C20 C25 1.391(4) . ?
C1 C2 1.526(4) . ?
C31 C37 1.512(4) . ?
C7 C9 1.375(5) . ?
C7 C6 1.381(5) . ?
C23 C22 1.378(5) . ?
C3 C2 1.531(4) . ?
C14 C34 1.379(5) . ?
C13 C34 1.382(5) . ?
O6 C36 1.139(4) . ?
